data_2205956
loop_
_publ_author_name
Gaduo
'Jian-Rong Su'
'Duan-Jun Xu'

_publ_section_title
;Benzimidazolium
 bis(1<i>H</i>-benzimidazole-\k<i>N</i>^3^)chloro(oxydiacetato-\k^3^<i>O</i>,<i>O</i>',<i>O</i>'')cadmium(II)
;
_journal_issue 6
_journal_name_full 'Acta Crystallographica Section E'
_journal_page_first m1231
_journal_page_last m1233
_journal_paper_doi 10.1107/S1600536805016478
_journal_volume 61
_journal_year 2005
_chemical_formula_iupac '(C7 H7 N2) [Cd (C4 H4 O5) Cl (C7 H6 N2)2]'
_chemical_formula_moiety 'C7 H7 N2 +, C18 H16 Cd Cl N4 O5 -'
_chemical_formula_sum 'C25 H23 Cd Cl N6 O5'
_chemical_formula_weight 635.34
_chemical_name_systematic
;
Benzimidazolium
bis(1H-benzimidazole-\kN^3^)chloro(oxydiacetato-\k^3^O,O',O'')cadium(II)
;
_space_group_IT_number 2
_symmetry_cell_setting triclinic
_symmetry_space_group_name_Hall '-P 1'
_symmetry_space_group_name_H-M 'P -1'
_atom_sites_solution_hydrogens geom
_atom_sites_solution_primary direct
_atom_sites_solution_secondary difmap
_audit_creation_method SHELXL-97
_cell_angle_alpha 78.470(10)
_cell_angle_beta 80.58(3)
_cell_angle_gamma 84.820(10)
_cell_formula_units_Z 2
_cell_length_a 9.016(2)
_cell_length_b 11.1672(14)
_cell_length_c 13.243(3)
_cell_measurement_reflns_used 8625
_cell_measurement_temperature 295(2)
_cell_measurement_theta_max 26.0
_cell_measurement_theta_min 2.0
_cell_volume 1286.5(5)
_computing_cell_refinement PROCESS-AUTO
_computing_data_collection 'PROCESS-AUTO (Rigaku Corporation, 1998)'
_computing_data_reduction 'CrystalStructure (Rigaku/MSC & Rigaku Corporation, 2002)'
_computing_molecular_graphics 'ORTEP-3 for Windows (Farrugia, 1997)'
_computing_publication_material 'WinGX (Farrugia, 1999)'
_computing_structure_refinement 'SHELXL97 (Sheldrick, 1997)'
_computing_structure_solution 'SIR92 (Altomare <i>et al.</i>, 1993)'
_diffrn_ambient_temperature 295(2)
_diffrn_detector_area_resol_mean 10.00
_diffrn_measured_fraction_theta_full 0.99
_diffrn_measured_fraction_theta_max 0.99
_diffrn_measurement_device_type 'Rigaku R-AXIS RAPID'
_diffrn_measurement_method \w
_diffrn_radiation_monochromator graphite
_diffrn_radiation_source 'fine-focus sealed tube'
_diffrn_radiation_type MoK\a
_diffrn_radiation_wavelength 0.71073
_diffrn_reflns_av_R_equivalents 0.020
_diffrn_reflns_av_sigmaI/netI 0.019
_diffrn_reflns_limit_h_max 11
_diffrn_reflns_limit_h_min -10
_diffrn_reflns_limit_k_max 14
_diffrn_reflns_limit_k_min -14
_diffrn_reflns_limit_l_max 17
_diffrn_reflns_limit_l_min -17
_diffrn_reflns_number 12674
_diffrn_reflns_theta_full 27.5
_diffrn_reflns_theta_max 27.5
_diffrn_reflns_theta_min 1.6
_diffrn_standards_number 0
_exptl_absorpt_coefficient_mu 1.001
_exptl_absorpt_correction_T_max 0.754
_exptl_absorpt_correction_T_min 0.670
_exptl_absorpt_correction_type multi-scan
_exptl_absorpt_process_details '(ABSCOR; Higashi, 1995)'
_exptl_crystal_colour colorless
_exptl_crystal_density_diffrn 1.640
_exptl_crystal_density_method 'not measured'
_exptl_crystal_description block
_exptl_crystal_F_000 640
_exptl_crystal_size_max 0.40
_exptl_crystal_size_mid 0.30
_exptl_crystal_size_min 0.28
_refine_diff_density_max 0.31
_refine_diff_density_min -0.38
_refine_ls_extinction_coef 0.0114(5)
_refine_ls_extinction_expression Fc^*^=kFc[1+0.001xFc^2^\l^3^/sin(2\q)]^-1/4^
_refine_ls_extinction_method SHELXL97
_refine_ls_goodness_of_fit_ref 1.08
_refine_ls_hydrogen_treatment constr
_refine_ls_matrix_type full
_refine_ls_number_parameters 344
_refine_ls_number_reflns 5825
_refine_ls_number_restraints 0
_refine_ls_restrained_S_all 1.08
_refine_ls_R_factor_all 0.024
_refine_ls_R_factor_gt 0.021
_refine_ls_shift/su_max 0.003
_refine_ls_shift/su_mean 0.000
_refine_ls_structure_factor_coef Fsqd
_refine_ls_weighting_details 'w = 1/[\s^2^(Fo^2^)+(0.0336P)^2^+1.1911P] where P = (Fo^2^+2Fc^2^)/3'
_refine_ls_weighting_scheme calc
_refine_ls_wR_factor_gt 0.052
_refine_ls_wR_factor_ref 0.053
_reflns_number_gt 5419
_reflns_number_total 5825
_reflns_threshold_expression I>2\s(I)
_cod_data_source_file hb6210.cif
_cod_data_source_block I
_cod_database_code 2205956

loop_
_symmetry_equiv_pos_as_xyz
'x, y, z'
'-x, -y, -z'

loop_
_atom_site_label
_atom_site_fract_x
_atom_site_fract_y
_atom_site_fract_z
_atom_site_U_iso_or_equiv
_atom_site_adp_type
_atom_site_calc_flag
_atom_site_refinement_flags
_atom_site_occupancy
_atom_site_type_symbol
Cd 0.458530(12) 0.612624(10) 0.254656(9) 0.02712(5) Uani d . 1 Cd
Cl 0.49259(5) 0.77693(4) 0.35326(4) 0.04237(11) Uani d . 1 Cl
N11 0.95631(16) 0.59597(14) 0.22306(12) 0.0386(3) Uani d . 1 N
H11 1.0334 0.6270 0.2361 0.046 Uiso calc R 1 H
N13 0.71644(15) 0.56911(13) 0.21816(12) 0.0349(3) Uani d . 1 N
N21 0.52280(18) 0.78557(15) -0.07547(12) 0.0420(3) Uani d . 1 N
H21 0.5753 0.7888 -0.1362 0.050 Uiso calc R 1 H
N23 0.43982(17) 0.71632(14) 0.09083(11) 0.0355(3) Uani d . 1 N
N31 0.02898(18) -0.09935(13) 0.38723(12) 0.0399(3) Uani d . 1 N
H31 0.0231 -0.1775 0.4015 0.048 Uiso calc R 1 H
N33 0.12419(16) 0.07840(14) 0.34778(12) 0.0370(3) Uani d . 1 N
H33 0.1895 0.1333 0.3324 0.044 Uiso calc R 1 H
O1 0.41931(14) 0.42488(11) 0.22224(9) 0.0348(3) Uani d . 1 O
O2 0.33753(14) 0.23836(11) 0.27488(10) 0.0386(3) Uani d . 1 O
O3 0.37636(13) 0.46750(10) 0.42002(9) 0.0329(2) Uani d . 1 O
O4 0.19694(12) 0.63576(11) 0.31555(9) 0.0342(2) Uani d . 1 O
O5 0.04189(15) 0.65956(11) 0.45965(11) 0.0452(3) Uani d . 1 O
C1 0.36452(16) 0.34095(14) 0.29124(13) 0.0291(3) Uani d . 1 C
C2 0.3241(2) 0.35803(15) 0.40316(13) 0.0362(4) Uani d . 1 C
H2A 0.2155 0.3593 0.4223 0.043 Uiso calc R 1 H
H2B 0.3672 0.2888 0.4481 0.043 Uiso calc R 1 H
C3 0.2650(2) 0.53457(16) 0.47938(13) 0.0361(4) Uani d . 1 C
H3A 0.3145 0.5852 0.5137 0.043 Uiso calc R 1 H
H3B 0.2069 0.4776 0.5330 0.043 Uiso calc R 1 H
C4 0.15889(18) 0.61541(14) 0.41299(13) 0.0314(3) Uani d . 1 C
C12 0.81119(19) 0.63258(17) 0.24894(15) 0.0379(4) Uani d . 1 C
H12 0.7808 0.6962 0.2849 0.046 Uiso calc R 1 H
C14 0.7708(2) 0.39219(18) 0.12048(15) 0.0406(4) Uani d . 1 C
H14 0.6711 0.3805 0.1169 0.049 Uiso calc R 1 H
C15 0.8868(2) 0.3198(2) 0.07861(17) 0.0493(5) Uani d . 1 C
H15 0.8650 0.2578 0.0467 0.059 Uiso calc R 1 H
C16 1.0378(2) 0.3377(2) 0.08309(18) 0.0506(5) Uani d . 1 C
H16 1.1137 0.2875 0.0537 0.061 Uiso calc R 1 H
C17 1.0759(2) 0.42720(19) 0.12951(16) 0.0436(4) Uani d . 1 C
H17 1.1758 0.4388 0.1325 0.052 Uiso calc R 1 H
C18 0.95876(18) 0.49968(16) 0.17189(13) 0.0342(3) Uani d . 1 C
C19 0.80715(18) 0.48356(16) 0.16840(13) 0.0324(3) Uani d . 1 C
C22 0.5333(2) 0.69727(17) 0.00788(14) 0.0402(4) Uani d . 1 C
H22 0.6003 0.6290 0.0072 0.048 Uiso calc R 1 H
C24 0.2427(2) 0.88839(19) 0.11296(17) 0.0480(5) Uani d . 1 C
H24 0.2061 0.8587 0.1825 0.058 Uiso calc R 1 H
C25 0.1836(3) 0.9953(2) 0.0601(2) 0.0658(7) Uani d . 1 C
H25 0.1054 1.0391 0.0945 0.079 Uiso calc R 1 H
C26 0.2383(3) 1.0402(2) -0.0444(2) 0.0699(7) Uani d . 1 C
H26 0.1955 1.1134 -0.0775 0.084 Uiso calc R 1 H
C27 0.3530(3) 0.9798(2) -0.09974(17) 0.0557(5) Uani d . 1 C
H27 0.3892 1.0102 -0.1692 0.067 Uiso calc R 1 H
C28 0.4122(2) 0.87050(17) -0.04611(14) 0.0384(4) Uani d . 1 C
C29 0.3597(2) 0.82582(15) 0.05872(13) 0.0342(3) Uani d . 1 C
C32 0.1546(2) -0.04130(17) 0.36676(15) 0.0405(4) Uani d . 1 C
H32 0.2509 -0.0792 0.3658 0.049 Uiso calc R 1 H
C34 -0.1215(2) 0.20789(17) 0.34837(16) 0.0450(4) Uani d . 1 C
H34 -0.0808 0.2842 0.3329 0.054 Uiso calc R 1 H
C35 -0.2742(2) 0.1963(2) 0.36377(18) 0.0544(5) Uani d . 1 C
H35 -0.3386 0.2665 0.3584 0.065 Uiso calc R 1 H
C36 -0.3352(2) 0.0819(2) 0.38718(19) 0.0555(5) Uani d . 1 C
H36 -0.4393 0.0781 0.3966 0.067 Uiso calc R 1 H
C37 -0.2468(2) -0.02518(19) 0.39678(16) 0.0465(4) Uani d . 1 C
H37 -0.2880 -0.1013 0.4124 0.056 Uiso calc R 1 H
C38 -0.0921(2) -0.01358(15) 0.38191(13) 0.0336(3) Uani d . 1 C
C39 -0.03086(19) 0.10046(15) 0.35695(13) 0.0324(3) Uani d . 1 C

loop_
_atom_site_aniso_label
_atom_site_aniso_U_11
_atom_site_aniso_U_22
_atom_site_aniso_U_33
_atom_site_aniso_U_12
_atom_site_aniso_U_13
_atom_site_aniso_U_23
Cd 0.02212(7) 0.02878(7) 0.02994(7) -0.00563(4) -0.00341(4) -0.00290(4)
Cl 0.0351(2) 0.0435(2) 0.0545(3) -0.00717(17) -0.00773(19) -0.0206(2)
N11 0.0249(7) 0.0481(9) 0.0453(8) -0.0081(6) -0.0101(6) -0.0082(7)
N13 0.0243(6) 0.0380(7) 0.0424(8) -0.0037(6) -0.0073(6) -0.0052(6)
N21 0.0459(9) 0.0490(9) 0.0299(7) -0.0091(7) 0.0014(6) -0.0075(7)
N23 0.0357(7) 0.0377(7) 0.0308(7) -0.0003(6) -0.0034(6) -0.0034(6)
N31 0.0461(9) 0.0269(7) 0.0455(8) -0.0036(6) -0.0017(7) -0.0071(6)
N33 0.0334(7) 0.0360(7) 0.0401(8) -0.0108(6) 0.0017(6) -0.0059(6)
O1 0.0372(6) 0.0329(6) 0.0329(6) -0.0118(5) 0.0018(5) -0.0045(5)
O2 0.0403(7) 0.0314(6) 0.0426(7) -0.0108(5) 0.0059(5) -0.0095(5)
O3 0.0338(6) 0.0323(6) 0.0324(6) -0.0022(5) -0.0047(5) -0.0054(5)
O4 0.0248(5) 0.0423(6) 0.0345(6) -0.0057(5) -0.0054(5) -0.0026(5)
O5 0.0390(7) 0.0325(6) 0.0570(8) -0.0017(5) 0.0121(6) -0.0079(6)
C1 0.0203(7) 0.0296(7) 0.0361(8) -0.0022(6) -0.0017(6) -0.0051(6)
C2 0.0419(9) 0.0294(8) 0.0338(8) -0.0053(7) 0.0019(7) -0.0020(7)
C3 0.0435(9) 0.0366(9) 0.0280(8) -0.0030(7) -0.0020(7) -0.0081(7)
C4 0.0284(8) 0.0256(7) 0.0396(9) -0.0094(6) 0.0003(7) -0.0060(6)
C12 0.0293(8) 0.0414(9) 0.0440(10) -0.0052(7) -0.0068(7) -0.0077(8)
C14 0.0299(8) 0.0481(10) 0.0462(10) -0.0084(7) -0.0078(7) -0.0100(8)
C15 0.0429(10) 0.0538(12) 0.0552(12) -0.0064(9) -0.0057(9) -0.0195(10)
C16 0.0364(10) 0.0540(12) 0.0598(13) 0.0035(9) -0.0002(9) -0.0152(10)
C17 0.0238(8) 0.0548(11) 0.0498(11) -0.0001(7) -0.0054(7) -0.0050(9)
C18 0.0253(7) 0.0400(9) 0.0357(8) -0.0045(6) -0.0072(6) 0.0002(7)
C19 0.0233(7) 0.0371(8) 0.0348(8) -0.0034(6) -0.0066(6) 0.0001(7)
C22 0.0388(9) 0.0425(10) 0.0382(9) -0.0004(7) -0.0035(8) -0.0080(8)
C24 0.0523(11) 0.0469(11) 0.0431(10) 0.0045(9) -0.0035(9) -0.0101(8)
C25 0.0724(16) 0.0532(13) 0.0686(15) 0.0205(12) -0.0113(13) -0.0141(11)
C26 0.0910(19) 0.0437(12) 0.0707(16) 0.0131(12) -0.0271(15) 0.0038(11)
C27 0.0764(15) 0.0471(11) 0.0413(10) -0.0098(11) -0.0171(10) 0.0068(9)
C28 0.0448(10) 0.0386(9) 0.0331(8) -0.0100(8) -0.0080(7) -0.0045(7)
C29 0.0386(9) 0.0331(8) 0.0316(8) -0.0041(7) -0.0088(7) -0.0035(7)
C32 0.0366(9) 0.0408(9) 0.0431(10) 0.0005(7) -0.0020(8) -0.0095(8)
C34 0.0533(11) 0.0299(8) 0.0489(11) -0.0026(8) -0.0069(9) -0.0015(8)
C35 0.0469(11) 0.0509(12) 0.0607(13) 0.0104(9) -0.0098(10) -0.0042(10)
C36 0.0335(10) 0.0709(15) 0.0613(13) -0.0045(9) -0.0086(9) -0.0089(11)
C37 0.0420(10) 0.0479(11) 0.0508(11) -0.0188(8) -0.0060(9) -0.0059(9)
C38 0.0375(8) 0.0306(8) 0.0326(8) -0.0065(7) -0.0034(7) -0.0055(6)
C39 0.0355(8) 0.0308(8) 0.0303(8) -0.0075(6) -0.0024(7) -0.0038(6)

loop_
_atom_type_symbol
_atom_type_description
_atom_type_scat_dispersion_real
_atom_type_scat_dispersion_imag
_atom_type_scat_source
C C 0.0033 0.0000 'International Tables Vol C Tables 4.2.6.8 and 6.1.1.4'
H H 0.0000 0.0000 'International Tables Vol C Tables 4.2.6.8 and 6.1.1.4'
O O 0.0106 0.0000 'International Tables Vol C Tables 4.2.6.8 and 6.1.1.4'
Sr Sr -1.5307 0.0000 'International Tables Vol C Tables 4.2.6.8 and 6.1.1.4'

loop_
_geom_angle_atom_site_label_1
_geom_angle_atom_site_label_2
_geom_angle_atom_site_label_3
_geom_angle
_geom_angle_publ_flag
O1 Cd O3 68.92(4) y
O1 Cd O4 88.49(4) y
O1 Cd N13 89.05(5) y
O1 Cd N23 95.46(5) y
O1 Cd Cl 160.20(3) y
O3 Cd O4 66.84(5) y
O3 Cd N13 104.63(5) y
O3 Cd N23 155.08(5) y
O3 Cd Cl 91.61(3) y
O4 Cd N13 171.42(5) y
O4 Cd N23 94.40(5) y
O4 Cd Cl 86.95(4) y
N13 Cd N23 94.01(6) y
N13 Cd Cl 92.62(4) y
N23 Cd Cl 104.10(4) y
C12 N11 C18 107.44(14) ?
C12 N11 H11 126.3 ?
C18 N11 H11 126.3 ?
C12 N13 C19 105.03(14) ?
C12 N13 Cd 120.10(12) ?
C19 N13 Cd 134.87(11) ?
C22 N21 C28 107.25(15) ?
C22 N21 H21 126.4 ?
C28 N21 H21 126.4 ?
C22 N23 C29 105.07(15) ?
C22 N23 Cd 123.76(12) ?
C29 N23 Cd 129.47(11) ?
C32 N31 C38 108.75(15) ?
C32 N31 H31 125.6 ?
C38 N31 H31 125.6 ?
C32 N33 C39 108.42(15) ?
C32 N33 H33 125.8 ?
C39 N33 H33 125.8 ?
C1 O1 Cd 122.91(11) ?
C2 O3 C3 112.97(13) ?
C2 O3 Cd 113.05(9) ?
C3 O3 Cd 105.77(9) ?
C4 O4 Cd 116.16(10) ?
O1 C1 O2 124.15(16) ?
O1 C1 C2 120.65(14) ?
O2 C1 C2 115.20(14) ?
O3 C2 C1 112.80(13) ?
O3 C2 H2A 109.0 ?
C1 C2 H2A 109.0 ?
O3 C2 H2B 109.0 ?
C1 C2 H2B 109.0 ?
H2A C2 H2B 107.8 ?
O3 C3 C4 112.59(13) ?
O3 C3 H3A 109.1 ?
C4 C3 H3A 109.1 ?
O3 C3 H3B 109.1 ?
C4 C3 H3B 109.1 ?
H3A C3 H3B 107.8 ?
O5 C4 O4 124.78(16) ?
O5 C4 C3 117.13(16) ?
O4 C4 C3 118.06(14) ?
N13 C12 N11 113.18(16) ?
N13 C12 H12 123.4 ?
N11 C12 H12 123.4 ?
C15 C14 C19 117.93(17) ?
C15 C14 H14 121.0 ?
C19 C14 H14 121.0 ?
C14 C15 C16 121.28(19) ?
C14 C15 H15 119.4 ?
C16 C15 H15 119.4 ?
C17 C16 C15 121.69(19) ?
C17 C16 H16 119.2 ?
C15 C16 H16 119.2 ?
C16 C17 C18 116.90(17) ?
C16 C17 H17 121.5 ?
C18 C17 H17 121.5 ?
N11 C18 C17 132.16(16) ?
N11 C18 C19 105.38(15) ?
C17 C18 C19 122.47(17) ?
C14 C19 N13 131.31(15) ?
C14 C19 C18 119.73(16) ?
N13 C19 C18 108.96(15) ?
N23 C22 N21 113.39(17) ?
N23 C22 H22 123.3 ?
N21 C22 H22 123.3 ?
C25 C24 C29 117.5(2) ?
C25 C24 H24 121.3 ?
C29 C24 H24 121.3 ?
C24 C25 C26 121.4(2) ?
C24 C25 H25 119.3 ?
C26 C25 H25 119.3 ?
C27 C26 C25 122.2(2) ?
C27 C26 H26 118.9 ?
C25 C26 H26 118.9 ?
C26 C27 C28 116.3(2) ?
C26 C27 H27 121.9 ?
C28 C27 H27 121.9 ?
N21 C28 C27 132.70(18) ?
N21 C28 C29 105.40(16) ?
C27 C28 C29 121.90(19) ?
N23 C29 C24 130.41(17) ?
N23 C29 C28 108.88(16) ?
C24 C29 C28 120.70(17) ?
N31 C32 N33 110.32(16) ?
N31 C32 H32 124.8 ?
N33 C32 H32 124.8 ?
C35 C34 C39 116.80(18) ?
C35 C34 H34 121.6 ?
C39 C34 H34 121.6 ?
C34 C35 C36 121.61(19) ?
C34 C35 H35 119.2 ?
C36 C35 H35 119.2 ?
C37 C36 C35 122.17(19) ?
C37 C36 H36 118.9 ?
C35 C36 H36 118.9 ?
C36 C37 C38 116.28(18) ?
C36 C37 H37 121.9 ?
C38 C37 H37 121.9 ?
N31 C38 C37 132.26(17) ?
N31 C38 C39 106.08(15) ?
C37 C38 C39 121.65(17) ?
C34 C39 N33 132.08(16) ?
C34 C39 C38 121.47(17) ?
N33 C39 C38 106.42(15) ?

loop_
_geom_bond_atom_site_label_1
_geom_bond_atom_site_label_2
_geom_bond_distance
_geom_bond_publ_flag
Cd O1 2.2909(12) y
Cd O3 2.4975(13) y
Cd O4 2.3727(13) y
Cd N13 2.3235(15) y
Cd N23 2.2708(15) y
Cd Cl 2.5213(5) y
N11 C12 1.345(2) ?
N11 C18 1.378(2) ?
N11 H11 0.8600 ?
N13 C12 1.318(2) ?
N13 C19 1.396(2) ?
N21 C22 1.335(2) ?
N21 C28 1.377(3) ?
N21 H21 0.8600 ?
N23 C22 1.312(2) ?
N23 C29 1.389(2) ?
N31 C32 1.319(2) ?
N31 C38 1.387(2) ?
N31 H31 0.8600 ?
N33 C32 1.322(2) ?
N33 C39 1.387(2) ?
N33 H33 0.8600 ?
O1 C1 1.245(2) ?
O2 C1 1.2592(19) ?
O3 C2 1.419(2) ?
O3 C3 1.424(2) ?
O4 C4 1.260(2) ?
O5 C4 1.246(2) ?
C1 C2 1.513(2) ?
C2 H2A 0.9700 ?
C2 H2B 0.9700 ?
C3 C4 1.518(2) ?
C3 H3A 0.9700 ?
C3 H3B 0.9700 ?
C12 H12 0.9300 ?
C14 C15 1.376(3) ?
C14 C19 1.392(3) ?
C14 H14 0.9300 ?
C15 C16 1.406(3) ?
C15 H15 0.9300 ?
C16 C17 1.368(3) ?
C16 H16 0.9300 ?
C17 C18 1.385(3) ?
C17 H17 0.9300 ?
C18 C19 1.404(2) ?
C22 H22 0.9300 ?
C24 C25 1.368(3) ?
C24 C29 1.391(3) ?
C24 H24 0.9300 ?
C25 C26 1.397(4) ?
C25 H25 0.9300 ?
C26 C27 1.374(4) ?
C26 H26 0.9300 ?
C27 C28 1.392(3) ?
C27 H27 0.9300 ?
C28 C29 1.397(2) ?
C32 H32 0.9300 ?
C34 C35 1.372(3) ?
C34 C39 1.385(2) ?
C34 H34 0.9300 ?
C35 C36 1.394(3) ?
C35 H35 0.9300 ?
C36 C37 1.372(3) ?
C36 H36 0.9300 ?
C37 C38 1.390(3) ?
C37 H37 0.9300 ?
C38 C39 1.391(2) ?

loop_
_geom_hbond_atom_site_label_D
_geom_hbond_atom_site_label_H
_geom_hbond_atom_site_label_A
_geom_hbond_site_symmetry_A
_geom_hbond_distance_DH
_geom_hbond_distance_HA
_geom_hbond_distance_DA
_geom_hbond_angle_DHA
_geom_hbond_publ_flag
N11 H11 O4 1_655 0.86 1.97 2.769(2) 155 y
N21 H21 O2 2_665 0.86 1.95 2.786(2) 165 y
N31 H31 O5 1_545 0.86 1.83 2.670(2) 164 y
N33 H33 O2 . 0.86 1.83 2.673(2) 168 y
